data_2015954
loop_
_publ_author_name
'Yasodha, Vaduganathan'
'Govindarajan, Subbaiah'
'Low, John N.'
'Glidewell, Christopher'

_publ_section_title
;
 Cationic, neutral and anionic metal(II) complexes derived from
 4-oxo-4<i>H</i>-pyran-2,6-dicarboxylic acid (chelidonic acid)
;
_journal_coeditor_code LN3043
_journal_issue 5
_journal_name_full 'Acta Crystallographica Section C'
_journal_page_first m207
_journal_page_last m215
_journal_paper_doi 10.1107/S010827010701459X
_journal_volume 63
_journal_year 2007
_chemical_formula_iupac '[Be (H2 O1)4] (C7 H2 O6)'
_chemical_formula_moiety 'Be H8 O4 2+ , C7 H2 O6 2-'
_chemical_formula_sum 'C7 H10 Be O10'
_chemical_formula_weight 263.16
_chemical_name_systematic
;
tetraaquaberyllium 4-oxo-4H-pyran-2,6-dicarboxylate
;
_space_group_IT_number 14
_symmetry_cell_setting monoclinic
_symmetry_space_group_name_Hall '-P 2yn'
_symmetry_space_group_name_H-M 'P 1 21/n 1'
_atom_sites_solution_hydrogens geom
_atom_sites_solution_primary direct
_atom_sites_solution_secondary difmap
_cell_angle_alpha 90.00
_cell_angle_beta 97.771(2)
_cell_angle_gamma 90.00
_cell_formula_units_Z 4
_cell_length_a 5.4331(2)
_cell_length_b 10.6173(4)
_cell_length_c 19.1890(5)
_cell_measurement_reflns_used 2504
_cell_measurement_temperature 120(2)
_cell_measurement_theta_max 27.52
_cell_measurement_theta_min 3.74
_cell_volume 1096.75(6)
_computing_cell_refinement 'DENZO (Otwinowski & Minor, 1997) and COLLECT'
_computing_data_collection 'COLLECT (Nonius, 1999)'
_computing_data_reduction 'DENZO and COLLECT'
_computing_molecular_graphics 'PLATON (Spek, 2003)'
_computing_publication_material 'SHELXL97 and PRPKAPPA (Ferguson, 1999)'
_computing_structure_refinement 'OSCAIL and SHELXL97 (Sheldrick, 1997)'
_computing_structure_solution 'OSCAIL (McArdle, 2003) and SHELXS97 (Sheldrick, 1997)'
_diffrn_ambient_temperature 120(2)
_diffrn_detector_area_resol_mean 9.091
_diffrn_measured_fraction_theta_full 0.997
_diffrn_measured_fraction_theta_max 0.991
_diffrn_measurement_device_type 'Bruker Nonius KappaCCD area-detector'
_diffrn_measurement_method '\f and \w'
_diffrn_radiation_monochromator graphite
_diffrn_radiation_source 'Bruker Nonius FR591 rotating anode'
_diffrn_radiation_type 'Mo K\a'
_diffrn_radiation_wavelength 0.71073
_diffrn_reflns_av_R_equivalents 0.0340
_diffrn_reflns_av_sigmaI/netI 0.0314
_diffrn_reflns_limit_h_max 7
_diffrn_reflns_limit_h_min -7
_diffrn_reflns_limit_k_max 13
_diffrn_reflns_limit_k_min -13
_diffrn_reflns_limit_l_max 24
_diffrn_reflns_limit_l_min -24
_diffrn_reflns_number 11511
_diffrn_reflns_theta_full 26.50
_diffrn_reflns_theta_max 27.52
_diffrn_reflns_theta_min 3.74
_diffrn_standards_decay_% 0
_diffrn_standards_number 0
_exptl_absorpt_coefficient_mu 0.152
_exptl_absorpt_correction_T_max 0.984
_exptl_absorpt_correction_T_min 0.968
_exptl_absorpt_correction_type multi-scan
_exptl_absorpt_process_details '(SADABS; Sheldrick, 2003)'
_exptl_crystal_colour colourless
_exptl_crystal_density_diffrn 1.594
_exptl_crystal_density_method 'not measured'
_exptl_crystal_description block
_exptl_crystal_F_000 544
_exptl_crystal_size_max 0.28
_exptl_crystal_size_mid 0.24
_exptl_crystal_size_min 0.11
_refine_diff_density_max 0.373
_refine_diff_density_min -0.340
_refine_ls_extinction_method none
_refine_ls_goodness_of_fit_ref 1.150
_refine_ls_hydrogen_treatment constr
_refine_ls_matrix_type full
_refine_ls_number_parameters 163
_refine_ls_number_reflns 2504
_refine_ls_number_restraints 0
_refine_ls_restrained_S_all 1.150
_refine_ls_R_factor_all 0.0463
_refine_ls_R_factor_gt 0.0369
_refine_ls_shift/su_max 0.000
_refine_ls_shift/su_mean 0.000
_refine_ls_structure_factor_coef Fsqd
_refine_ls_weighting_details 'w = 1/[\s^2^(Fo^2^)+(0.0538P)^2^+0.5571P] where P=(Fo^2^+2Fc^2^)/3'
_refine_ls_weighting_scheme calc
_refine_ls_wR_factor_gt 0.1029
_refine_ls_wR_factor_ref 0.1180
_reflns_number_gt 2180
_reflns_number_total 2504
_reflns_threshold_expression I>2\s(I)
_cod_data_source_file ln3043.cif
_cod_data_source_block I
_cod_original_sg_symbol_H-M 'P 21/n'
_cod_database_code 2015954
_cod_database_fobs_code 2015954

loop_
_symmetry_equiv_pos_as_xyz
'x, y, z'
'-x+1/2, y+1/2, -z+1/2'
'-x, -y, -z'
'x+1/2, -y+1/2, z+1/2'

loop_
_atom_site_type_symbol
_atom_site_label
_atom_site_fract_x
_atom_site_fract_y
_atom_site_fract_z
_atom_site_U_iso_or_equiv
_atom_site_adp_type
_atom_site_calc_flag
_atom_site_refinement_flags
_atom_site_occupancy
Be Be1 0.9267(4) 0.82639(19) 0.70311(10) 0.0159(4) Uani d . 1
O O11 0.7690(2) 0.72233(11) 0.73958(6) 0.0207(3) Uani d . 1
O O12 1.0599(2) 0.74678(11) 0.64721(6) 0.0232(3) Uani d . 1
O O13 1.1337(2) 0.89899(10) 0.75675(5) 0.0166(2) Uani d . 1
O O14 0.7441(2) 0.93860(11) 0.66807(6) 0.0181(3) Uani d . 1
O O1 0.40311(19) 0.33307(10) 0.60011(5) 0.0150(2) Uani d . 1
C C2 0.5898(3) 0.38121(14) 0.56826(7) 0.0135(3) Uani d . 1
C C21 0.7056(3) 0.49728(14) 0.60615(8) 0.0158(3) Uani d . 1
O O21 0.6151(2) 0.53141(11) 0.65993(6) 0.0219(3) Uani d . 1
O O22 0.8768(2) 0.54817(11) 0.57978(6) 0.0226(3) Uani d . 1
C C3 0.6627(3) 0.33029(14) 0.51029(8) 0.0141(3) Uani d . 1
C C4 0.5414(3) 0.21854(14) 0.47974(7) 0.0147(3) Uani d . 1
O O4 0.6024(2) 0.16676(11) 0.42565(6) 0.0187(3) Uani d . 1
C C5 0.3443(3) 0.16948(15) 0.51547(8) 0.0150(3) Uani d . 1
C C6 0.2847(3) 0.22814(14) 0.57311(8) 0.0136(3) Uani d . 1
C C61 0.0816(3) 0.18509(15) 0.61493(8) 0.0146(3) Uani d . 1
O O61 0.0470(2) 0.24956(11) 0.66770(6) 0.0185(3) Uani d . 1
O O62 -0.0342(2) 0.08964(11) 0.59166(6) 0.0202(3) Uani d . 1
H H11A 0.7154 0.6595 0.7130 0.031 Uiso d R 1
H H11B 0.6794 0.7367 0.7775 0.031 Uiso d R 1
H H12A 0.9988 0.6801 0.6256 0.035 Uiso d R 1
H H12B 1.1678 0.7810 0.6217 0.035 Uiso d R 1
H H13A 1.0664 0.9449 0.7874 0.025 Uiso d R 1
H H13B 1.2387 0.8536 0.7864 0.025 Uiso d R 1
H H14A 0.6244 0.9146 0.6343 0.027 Uiso d R 1
H H14B 0.8245 0.9979 0.6391 0.027 Uiso d R 1
H H3 0.7938 0.3678 0.4895 0.017 Uiso calc R 1
H H5 0.2568 0.0959 0.4983 0.018 Uiso calc R 1

loop_
_atom_site_aniso_label
_atom_site_aniso_U_11
_atom_site_aniso_U_22
_atom_site_aniso_U_33
_atom_site_aniso_U_12
_atom_site_aniso_U_13
_atom_site_aniso_U_23
Be1 0.0188(9) 0.0161(9) 0.0141(8) -0.0038(7) 0.0062(7) -0.0015(7)
O11 0.0274(6) 0.0155(6) 0.0223(6) -0.0064(5) 0.0145(5) -0.0056(4)
O12 0.0284(6) 0.0202(6) 0.0248(6) -0.0122(5) 0.0169(5) -0.0102(5)
O13 0.0183(5) 0.0173(6) 0.0144(5) 0.0013(4) 0.0034(4) -0.0018(4)
O14 0.0183(5) 0.0186(6) 0.0170(5) -0.0056(4) 0.0013(4) 0.0009(4)
O1 0.0164(5) 0.0148(5) 0.0149(5) -0.0041(4) 0.0064(4) -0.0021(4)
C2 0.0126(7) 0.0140(7) 0.0141(7) -0.0021(5) 0.0020(5) 0.0026(6)
C21 0.0193(7) 0.0135(7) 0.0150(7) -0.0014(6) 0.0032(6) -0.0003(6)
O21 0.0304(6) 0.0180(6) 0.0198(6) -0.0085(5) 0.0127(5) -0.0058(4)
O22 0.0254(6) 0.0205(6) 0.0241(6) -0.0109(5) 0.0116(5) -0.0065(5)
C3 0.0140(7) 0.0148(7) 0.0139(7) -0.0030(5) 0.0030(5) 0.0017(5)
C4 0.0145(7) 0.0170(7) 0.0127(7) -0.0007(6) 0.0027(5) 0.0002(6)
O4 0.0188(6) 0.0220(6) 0.0166(5) -0.0063(4) 0.0073(4) -0.0064(4)
C5 0.0146(7) 0.0155(7) 0.0153(7) -0.0036(6) 0.0033(5) -0.0003(6)
C6 0.0134(7) 0.0124(7) 0.0152(7) -0.0022(5) 0.0022(5) 0.0017(5)
C61 0.0135(7) 0.0166(7) 0.0140(7) 0.0000(5) 0.0033(5) 0.0033(5)
O61 0.0178(5) 0.0218(6) 0.0174(5) -0.0033(4) 0.0072(4) -0.0021(4)
O62 0.0205(6) 0.0201(6) 0.0210(6) -0.0079(5) 0.0065(4) -0.0003(4)

loop_
_atom_type_symbol
_atom_type_description
_atom_type_scat_dispersion_real
_atom_type_scat_dispersion_imag
_atom_type_scat_source
C C 0.0033 0.0016 'International Tables Vol C Tables 4.2.6.8 and 6.1.1.4'
H H 0.0000 0.0000 'International Tables Vol C Tables 4.2.6.8 and 6.1.1.4'
Be Be 0.0005 0.0002 'International Tables Vol C Tables 4.2.6.8 and 6.1.1.4'
O O 0.0106 0.0060 'International Tables Vol C Tables 4.2.6.8 and 6.1.1.4'

loop_
_geom_angle_atom_site_label_1
_geom_angle_atom_site_label_2
_geom_angle_atom_site_label_3
_geom_angle
_geom_angle_publ_flag
O12 Be1 O13 109.76(13) no
O12 Be1 O11 104.00(13) no
O13 Be1 O11 114.53(13) no
O12 Be1 O14 114.22(13) no
O13 Be1 O14 104.24(12) no
O11 Be1 O14 110.41(13) no
Be1 O11 H11A 115.4 no
Be1 O11 H11B 125.8 no
H11A O11 H11B 114.3 no
Be1 O12 H12A 124.9 no
Be1 O12 H12B 122.7 no
H12A O12 H12B 108.0 no
Be1 O13 H13A 111.9 no
Be1 O13 H13B 118.6 no
H13A O13 H13B 99.3 no
Be1 O14 H14A 115.7 no
Be1 O14 H14B 114.1 no
H14A O14 H14B 96.2 no
C2 O1 C6 118.96(12) no
C3 C2 O1 123.00(13) no
C3 C2 C21 124.90(13) no
O1 C2 C21 112.10(12) no
O22 C21 O21 127.43(14) no
O22 C21 C2 116.19(13) no
O21 C21 C2 116.37(13) no
C2 C3 C4 119.86(13) no
C2 C3 H3 120.1 no
C4 C3 H3 120.1 no
O4 C4 C3 122.54(13) no
O4 C4 C5 121.93(14) no
C3 C4 C5 115.53(13) no
C6 C5 C4 119.95(14) no
C6 C5 H5 120.0 no
C4 C5 H5 120.0 no
C5 C6 O1 122.70(13) no
C5 C6 C61 124.55(13) no
O1 C6 C61 112.75(12) no
O62 C61 O61 127.53(14) no
O62 C61 C6 115.08(13) no
O61 C61 C6 117.38(13) no

loop_
_geom_bond_atom_site_label_1
_geom_bond_atom_site_label_2
_geom_bond_distance
_geom_bond_publ_flag
Be1 O12 1.612(2) no
Be1 O13 1.614(2) no
Be1 O11 1.614(2) no
Be1 O14 1.636(2) no
O11 H11A 0.8652 no
O11 H11B 0.9418 no
O12 H12A 0.8635 no
O12 H12B 0.8908 no
O13 H13A 0.8802 no
O13 H13B 0.8906 no
O14 H14A 0.8911 no
O14 H14B 0.9810 no
O1 C2 1.3535(17) no
O1 C6 1.3540(18) no
C2 C3 1.344(2) no
C2 C21 1.523(2) no
C21 O22 1.2413(18) no
C21 O21 1.2549(18) no
C3 C4 1.443(2) no
C3 H3 0.95 no
C4 O4 1.2579(18) no
C4 C5 1.445(2) no
C5 C6 1.347(2) no
C5 H5 0.95 no
C6 C61 1.520(2) no
C61 O62 1.2437(19) no
C61 O61 1.2572(19) no

loop_
_geom_hbond_atom_site_label_D
_geom_hbond_atom_site_label_H
_geom_hbond_atom_site_label_A
_geom_hbond_site_symmetry_A
_geom_hbond_distance_DH
_geom_hbond_distance_HA
_geom_hbond_distance_DA
_geom_hbond_angle_DHA
_geom_hbond_publ_flag
O11 H11A O21 . 0.86 1.74 2.6073(16) 179 y
O11 H11B O61 2_556 0.94 1.73 2.6501(16) 165 y
O12 H12A O22 . 0.86 1.74 2.6003(16) 178 y
O12 H12B O4 3_766 0.89 1.73 2.6187(16) 174 y
O13 H13A O21 2_656 0.88 1.76 2.6353(15) 171 y
O13 H13B O61 2_656 0.89 1.75 2.6360(15) 170 y
O14 H14A O4 3_666 0.89 1.79 2.6672(16) 168 y
O14 H14B O62 1_665 0.98 1.60 2.5788(16) 177 y

loop_
_geom_torsion_atom_site_label_1
_geom_torsion_atom_site_label_2
_geom_torsion_atom_site_label_3
_geom_torsion_atom_site_label_4
_geom_torsion
_geom_torsion_publ_flag
C6 O1 C2 C3 0.6(2) no
C6 O1 C2 C21 -178.87(12) no
C3 C2 C21 O22 1.3(2) no
O1 C2 C21 O22 -179.20(13) no
C3 C2 C21 O21 -179.51(14) no
O1 C2 C21 O21 -0.02(19) no
O1 C2 C3 C4 -0.6(2) no
C21 C2 C3 C4 178.87(13) no
C2 C3 C4 O4 -179.82(14) no
C2 C3 C4 C5 0.1(2) no
O4 C4 C5 C6 -179.82(14) no
C3 C4 C5 C6 0.2(2) no
C4 C5 C6 O1 -0.2(2) no
C4 C5 C6 C61 -179.90(13) no
C2 O1 C6 C5 -0.2(2) no
C2 O1 C6 C61 179.50(12) no
C5 C6 C61 O62 -1.0(2) no
O1 C6 C61 O62 179.29(12) no
C5 C6 C61 O61 -179.98(14) no
O1 C6 C61 O61 0.28(19) no
